data_7244586
loop_
_publ_author_name
'Liu, Kai-Li'
'Luo, Ming-Bu'
'Zhou, Xuechou'
'Lin, Qipu'

_publ_section_title
;
 Cationic complex directed thiostannate layers with excellent proton
 conduction and photocatalysis properties
;
_journal_name_full CrystEngComm
_journal_paper_doi 10.1039/D2CE00043A
_journal_year 2022
_chemical_formula_moiety 'S14 Sn6, 2(C8 H26 Mn N6), C2 H6 O2'
_chemical_formula_sum 'C18 H58 Mn2 N12 O2 S14 Sn6'
_chemical_formula_weight 1745.62
_space_group_crystal_system monoclinic
_space_group_IT_number 14
_space_group_name_Hall '-P 2ybc'
_space_group_name_H-M_alt 'P 1 21/c 1'
_atom_sites_solution_hydrogens geom
_atom_sites_solution_primary iterative
_audit_creation_date 2022-03-01
_audit_creation_method
;
Olex2 1.2
(compiled 2018.05.29 svn.r3508 for OlexSys, GUI svn.r5506)
;
_audit_update_record
;
2022-03-03 deposited with the CCDC.	2022-03-10 downloaded from the CCDC.
;
_cell_angle_alpha 90
_cell_angle_beta 103.740(3)
_cell_angle_gamma 90
_cell_formula_units_Z 4
_cell_length_a 21.7391(6)
_cell_length_b 13.0228(3)
_cell_length_c 18.5826(6)
_cell_measurement_reflns_used 40932
_cell_measurement_temperature 100.00(10)
_cell_measurement_theta_max 60.5970
_cell_measurement_theta_min 3.4590
_cell_volume 5110.3(3)
_computing_cell_refinement 'CrysAlisPro 1.171.41.93a (Rigaku OD, 2020)'
_computing_data_collection 'CrysAlisPro 1.171.41.93a (Rigaku OD, 2020)'
_computing_data_reduction 'CrysAlisPro 1.171.41.93a (Rigaku OD, 2020)'
_computing_molecular_graphics 'Olex2 (Dolomanov et al., 2009)'
_computing_publication_material 'Olex2 (Dolomanov et al., 2009)'
_computing_structure_refinement 'ShelXL (Sheldrick, 2015)'
_computing_structure_solution 'olex2.solve (Bourhis et al., 2015)'
_diffrn_ambient_environment N~2~
_diffrn_ambient_temperature 100.00(10)
_diffrn_detector 'Hybrid Pixel Array Detector'
_diffrn_detector_area_resol_mean 10.0000
_diffrn_detector_type HyPix
_diffrn_measured_fraction_theta_full 0.988
_diffrn_measured_fraction_theta_max 0.957
_diffrn_measurement_details
;
List of Runs (angles in degrees, time in seconds):

  # Type    Start    End  Width  t~exp~   \w     \q     \k     \f   Frames
#--------------------------------------------------------------------------
  1  \w     63.00  88.00   0.50    0.28    --   72.41  38.00  30.00   50
  2  \w    108.00 134.00   0.50    0.28    --   72.41  38.00  30.00   52
  3  \w     89.00 118.00   0.50    0.28    --   72.41 101.00  45.00   58
  4  \w    112.00 138.00   0.50    0.28    --   72.41  19.00-180.00   52
  5  \w     57.00  82.00   0.50    0.28    --   72.41  19.00-180.00   50
  6  \w     53.00 105.00   0.50    0.28    --   72.41 -99.00-180.00  104
  7  \w     20.00 111.00   0.50    0.28    --   72.41-125.00-180.00  182
  8  \w      0.00  64.00   0.50    0.28    --   72.41-101.00 -58.00  128
  9  \w     71.00 102.00   0.50    0.28    --   72.41-101.00 -58.00   62
 10  \w      2.00  95.00   0.50    0.28    --   72.41 -77.00 -60.00  186
 11  \w      0.00  32.00   0.50    0.28    --   72.41 -77.00-120.00   64
 12  \w     58.00  94.00   0.50    0.28    --   72.41 -77.00-120.00   72
 13  \w     28.00  88.00   0.50    0.28    --   72.41 -57.00   0.00  120
 14  \w      0.00  71.00   0.50    0.28    --   72.41 -38.00   0.00  142
 15  \w      0.00  45.00   0.50    0.28    --   72.41 -38.00 -30.00   90
 16  \w     -1.00  48.00   0.50    0.07    --   -1.25  77.00  60.00   98
 17  \w    -85.00 -59.00   0.50    0.28    --  -74.91 101.00  45.00   52
 18  \w   -110.00 -26.00   0.50    0.28    --  -74.91 125.00  60.00  168
 19  \w    -17.00  72.00   0.50    0.07    --   -1.25  57.00 -60.00  178
 20  \w     15.00  41.00   0.50    0.07    --   -1.25  77.00-180.00   52
 21  \w    -91.00 -26.00   0.50    0.28    --  -74.91 125.00-180.00  130
 22  \w    -70.00  -1.00   0.50    0.28    --  -74.91  38.00-120.00  138
 23  \w    -68.00  -7.00   0.50    0.28    --  -74.91  38.00-150.00  122
 24  \w    -40.00  -1.00   0.50    0.28    --  -74.91  38.00   0.00   78
 25  \w   -129.00 -89.00   0.50    0.28    --  -74.91 -99.00-180.00   80
 26  \w   -130.00 -90.00   0.50    0.28    --  -74.91-101.00 -58.00   80
 27  \w   -116.00 -81.00   0.50    0.28    --  -74.91-125.00 -60.00   70
 28  \w   -147.00 -86.00   0.50    0.28    --  -74.91-125.00 120.00  122
 29  \w    -74.00  13.00   0.50    0.07    --   -1.25 -38.00 150.00  174
;
_diffrn_measurement_device 'four-circle diffractometer'
_diffrn_measurement_device_type 'ROD, Synergy Custom system, HyPix'
_diffrn_measurement_method '\w scans'
_diffrn_orient_matrix_type 'CrysAlisPro convention (1999,Acta A55,543-557)'
_diffrn_orient_matrix_UB_11 -0.0600921000
_diffrn_orient_matrix_UB_12 0.0177360000
_diffrn_orient_matrix_UB_13 0.0026538000
_diffrn_orient_matrix_UB_21 0.0071012000
_diffrn_orient_matrix_UB_22 -0.0620735000
_diffrn_orient_matrix_UB_23 0.0588805000
_diffrn_orient_matrix_UB_31 0.0188640000
_diffrn_orient_matrix_UB_32 0.0800300000
_diffrn_orient_matrix_UB_33 0.0450888000
_diffrn_radiation_monochromator mirror
_diffrn_radiation_probe x-ray
_diffrn_radiation_type GaK\a
_diffrn_radiation_wavelength 1.3405
_diffrn_reflns_av_R_equivalents 0.0912
_diffrn_reflns_av_unetI/netI 0.0491
_diffrn_reflns_Laue_measured_fraction_full 0.988
_diffrn_reflns_Laue_measured_fraction_max 0.957
_diffrn_reflns_limit_h_max 27
_diffrn_reflns_limit_h_min -28
_diffrn_reflns_limit_k_max 16
_diffrn_reflns_limit_k_min -14
_diffrn_reflns_limit_l_max 23
_diffrn_reflns_limit_l_min -23
_diffrn_reflns_number 73178
_diffrn_reflns_point_group_measured_fraction_full 0.988
_diffrn_reflns_point_group_measured_fraction_max 0.957
_diffrn_reflns_theta_full 53.543
_diffrn_reflns_theta_max 60.871
_diffrn_reflns_theta_min 3.467
_diffrn_source 'micro-focus metaljet'
_exptl_absorpt_coefficient_mu 21.638
_exptl_absorpt_correction_T_max 1.00000
_exptl_absorpt_correction_T_min 0.57300
_exptl_absorpt_correction_type multi-scan
_exptl_absorpt_process_details
;
CrysAlisPro 1.171.41.93a (Rigaku Oxford Diffraction, 2020)
Empirical absorption correction using spherical harmonics,
implemented in SCALE3 ABSPACK scaling algorithm.
;
_exptl_crystal_colour 'clear whiteish yellow'
_exptl_crystal_colour_lustre clear
_exptl_crystal_colour_modifier whiteish
_exptl_crystal_colour_primary yellow
_exptl_crystal_density_diffrn 2.269
_exptl_crystal_description plank
_exptl_crystal_F_000 3360
_exptl_crystal_size_max 0.2
_exptl_crystal_size_mid 0.1
_exptl_crystal_size_min 0.1
_refine_diff_density_max 1.484
_refine_diff_density_min -2.133
_refine_diff_density_rms 0.254
_refine_ls_extinction_method none
_refine_ls_goodness_of_fit_ref 1.061
_refine_ls_hydrogen_treatment constr
_refine_ls_matrix_type full
_refine_ls_number_parameters 489
_refine_ls_number_reflns 11334
_refine_ls_number_restraints 0
_refine_ls_restrained_S_all 1.061
_refine_ls_R_factor_all 0.0470
_refine_ls_R_factor_gt 0.0402
_refine_ls_shift/su_max 0.001
_refine_ls_shift/su_mean 0.000
_refine_ls_structure_factor_coef Fsqd
_refine_ls_weighting_details 'w=1/[\s^2^(Fo^2^)+(0.0541P)^2^+24.2264P] where P=(Fo^2^+2Fc^2^)/3'
_refine_ls_weighting_scheme calc
_refine_ls_wR_factor_gt 0.1014
_refine_ls_wR_factor_ref 0.1068
_reflns_Friedel_coverage 0.000
_reflns_number_gt 9951
_reflns_number_total 11334
_reflns_threshold_expression 'I > 2\s(I)'
_cod_data_source_file d2ce00043a2.cif
_cod_data_source_block SnS-Mn
_cod_database_code 7244586
_shelx_shelxl_version_number 2014/7
_shelx_space_group_comment
;
The symmetry employed for this shelxl refinement is uniquely defined
by the following loop, which should always be used as a source of
symmetry information in preference to the above space-group names.
They are only intended as comments.
;
_shelx_estimated_absorpt_t_max 0.221
_shelx_estimated_absorpt_t_min 0.098
_reflns_odcompleteness_completeness 100.00
_reflns_odcompleteness_iscentric 1
_reflns_odcompleteness_theta 56.82
_olex2_refinement_description
;
1. Fixed Uiso
 At 1.2 times of:
  All C(H,H) groups, All N(H) groups, All N(H,H) groups
 At 1.5 times of:
  All O(H) groups
2.a Ternary CH refined with riding coordinates:
 N8(H8), N2(H2), N11(H11), N5(H5)
2.b Secondary CH2 refined with riding coordinates:
 N10(H10A,H10B), N7(H7A,H7B), N9(H9A,H9B), N12(H12A,H12B), C12(H12C,H12D),
 C11(H11A,H11B), C9(H9C,H9D), N3(H3A,H3B), C10(H10C,H10D), C13(H13A,H13B),
 N4(H4A,H4B), C14(H14A,H14B), N1(H1A,H1B), N6(H6A,H6B), C3(H3C,H3D), C15(H15A,
 H15B), C16(H16A,H16B), C5(H5A,H5B), C6(H6C,H6D), C2(H2A,H2B), C18(H18A,H18B),
 C4(H4C,H4D), C1(H1C,H1D), C7(H7C,H7D), C17(H17A,H17B), C8(H8A,H8B)
2.c Idealised tetrahedral OH refined as rotating group:
 O1(H1), O2(H2C)
;
_smtbx_masks_void_probe_radius 1.2
_smtbx_masks_void_truncation_radius 1.2
_olex2_submission_special_instructions 'No special instructions were received'
_oxdiff_exptl_absorpt_empirical_details
;
Empirical correction (ABSPACK) includes:
- Absorption correction using spherical harmonics
- Frame scaling
;
_oxdiff_exptl_absorpt_empirical_full_max 4.632
_oxdiff_exptl_absorpt_empirical_full_min 0.342

loop_
_space_group_symop_operation_xyz
'x, y, z'
'-x, y+1/2, -z+1/2'
'-x, -y, -z'
'x, -y-1/2, z-1/2'

loop_
_atom_site_label
_atom_site_type_symbol
_atom_site_fract_x
_atom_site_fract_y
_atom_site_fract_z
_atom_site_U_iso_or_equiv
_atom_site_adp_type
_atom_site_occupancy
_atom_site_site_symmetry_order
_atom_site_calc_flag
_atom_site_refinement_flags_posn
_atom_site_refinement_flags_adp
_atom_site_refinement_flags_occupancy
_atom_site_disorder_assembly
_atom_site_disorder_group
Sn6 Sn 0.01187(2) 0.47697(2) 0.74419(2) 0.01150(8) Uani 1 1 d . . . . .
Sn5 Sn 0.05918(2) 0.21155(2) 0.73782(2) 0.01092(8) Uani 1 1 d . . . . .
Sn4 Sn 0.16587(2) 0.40923(2) 0.71882(2) 0.01186(8) Uani 1 1 d . . . . .
Sn2 Sn 0.43730(2) 0.69160(3) 0.74325(2) 0.01400(9) Uani 1 1 d . . . . .
Sn1 Sn 0.48429(2) 0.42334(3) 0.75624(2) 0.01447(9) Uani 1 1 d . . . . .
Sn3 Sn 0.32201(2) 0.49163(3) 0.73078(2) 0.01346(9) Uani 1 1 d . . . . .
Mn2 Mn 0.11729(4) 0.70899(6) 1.06990(5) 0.01481(17) Uani 1 1 d . . . . .
Mn1 Mn 0.35242(5) 0.33194(7) 0.44370(6) 0.0252(2) Uani 1 1 d . . . . .
S11 S 0.10631(6) 0.36579(9) 0.82062(7) 0.0129(2) Uani 1 1 d . . . . .
S12 S -0.03871(6) 0.31243(9) 0.70546(7) 0.0130(2) Uani 1 1 d . . . . .
S14 S -0.00409(6) 0.56781(9) 0.85103(7) 0.0129(2) Uani 1 1 d . . . . .
S4 S 0.42434(6) 0.54079(10) 0.83116(7) 0.0147(2) Uani 1 1 d . . . . .
S10 S 0.08529(6) 0.53690(10) 0.67392(7) 0.0146(2) Uani 1 1 d . . . . .
S13 S 0.07463(6) 0.08970(9) 0.83592(7) 0.0146(3) Uani 1 1 d . . . . .
S7 S 0.22879(6) 0.45252(10) 0.62756(7) 0.0161(3) Uani 1 1 d . . . . .
S9 S 0.14100(6) 0.23660(10) 0.67075(8) 0.0154(3) Uani 1 1 d . . . . .
S8 S 0.25878(6) 0.45085(11) 0.81910(7) 0.0164(3) Uani 1 1 d . . . . .
S5 S 0.55072(6) 0.32832(10) 0.85418(8) 0.0182(3) Uani 1 1 d . . . . .
S6 S 0.38192(6) 0.34579(10) 0.70305(8) 0.0176(3) Uani 1 1 d . . . . .
S1 S 0.46925(6) 0.81868(10) 0.83728(8) 0.0180(3) Uani 1 1 d . . . . .
S3 S 0.32862(6) 0.66164(11) 0.67913(8) 0.0204(3) Uani 1 1 d . . . . .
S2 S 0.51023(7) 0.57980(10) 0.69882(9) 0.0208(3) Uani 1 1 d . . . . .
N8 N 0.0592(2) 0.8152(3) 0.9834(3) 0.0164(9) Uani 1 1 d . . . . .
H8 H 0.0515 0.7790 0.9359 0.020 Uiso 1 1 calc R . . . .
N10 N 0.1643(2) 0.7466(4) 1.1908(3) 0.0209(10) Uani 1 1 d . . . . .
H10A H 0.1880 0.8028 1.1930 0.025 Uiso 1 1 calc R . . . .
H10B H 0.1348 0.7584 1.2158 0.025 Uiso 1 1 calc R . . . .
O1 O 0.2231(2) 0.6648(4) 0.8848(3) 0.0360(11) Uani 1 1 d . . . . .
H1 H 0.2212 0.6099 0.8628 0.054 Uiso 1 1 calc GR . . . .
N7 N 0.0169(2) 0.7003(4) 1.0880(3) 0.0189(10) Uani 1 1 d . . . . .
H7A H 0.0076 0.6355 1.0964 0.023 Uiso 1 1 calc R . . . .
H7B H 0.0146 0.7374 1.1275 0.023 Uiso 1 1 calc R . . . .
N2 N 0.3397(3) 0.1796(4) 0.4923(3) 0.0272(12) Uani 1 1 d . . . . .
H2 H 0.3248 0.1319 0.4511 0.033 Uiso 1 1 calc R . . . .
N11 N 0.1406(2) 0.5510(4) 1.1260(3) 0.0200(10) Uani 1 1 d . . . . .
H11 H 0.1016 0.5105 1.1176 0.024 Uiso 1 1 calc R . . . .
N9 N 0.1924(2) 0.8137(4) 1.0396(3) 0.0205(10) Uani 1 1 d . . . . .
H9A H 0.2076 0.8570 1.0766 0.025 Uiso 1 1 calc R . . . .
H9B H 0.2244 0.7760 1.0319 0.025 Uiso 1 1 calc R . . . .
N12 N 0.1344(2) 0.6039(4) 0.9779(3) 0.0211(10) Uani 1 1 d . . . . .
H12A H 0.0994 0.6012 0.9415 0.025 Uiso 1 1 calc R . . . .
H12B H 0.1653 0.6300 0.9595 0.025 Uiso 1 1 calc R . . . .
N5 N 0.3679(3) 0.4810(4) 0.3873(3) 0.0253(11) Uani 1 1 d . . . . .
H5 H 0.4099 0.4801 0.3765 0.030 Uiso 1 1 calc R . . . .
O2 O 0.3028(2) 0.6575(5) 1.0324(3) 0.0490(15) Uani 1 1 d . . . . .
H2C H 0.3306 0.6447 1.0695 0.074 Uiso 1 1 calc GR . . . .
C12 C -0.0293(3) 0.7396(4) 1.0218(3) 0.0187(11) Uani 1 1 d . . . . .
H12C H -0.0697 0.7527 1.0337 0.022 Uiso 1 1 calc R . . . .
H12D H -0.0357 0.6893 0.9823 0.022 Uiso 1 1 calc R . . . .
C11 C -0.0031(3) 0.8385(4) 0.9974(3) 0.0180(11) Uani 1 1 d . . . . .
H11A H -0.0314 0.8644 0.9527 0.022 Uiso 1 1 calc R . . . .
H11B H 0.0011 0.8902 1.0358 0.022 Uiso 1 1 calc R . . . .
C9 C 0.1632(3) 0.8717(5) 0.9720(4) 0.0240(13) Uani 1 1 d . . . . .
H9C H 0.1601 0.8286 0.9287 0.029 Uiso 1 1 calc R . . . .
H9D H 0.1890 0.9309 0.9674 0.029 Uiso 1 1 calc R . . . .
N3 N 0.4530(3) 0.2622(5) 0.4696(4) 0.0358(13) Uani 1 1 d . . . . .
H3A H 0.4689 0.2662 0.4297 0.043 Uiso 1 1 calc R . . . .
H3B H 0.4782 0.2973 0.5060 0.043 Uiso 1 1 calc R . . . .
C10 C 0.0979(3) 0.9063(4) 0.9770(3) 0.0184(11) Uani 1 1 d . . . . .
H10C H 0.1011 0.9503 1.0198 0.022 Uiso 1 1 calc R . . . .
H10D H 0.0781 0.9451 0.9331 0.022 Uiso 1 1 calc R . . . .
C13 C 0.2041(3) 0.6597(4) 1.2240(3) 0.0228(12) Uani 1 1 d . . . . .
H13A H 0.2175 0.6687 1.2773 0.027 Uiso 1 1 calc R . . . .
H13B H 0.2415 0.6561 1.2043 0.027 Uiso 1 1 calc R . . . .
N4 N 0.3105(3) 0.3009(5) 0.3213(3) 0.0354(14) Uani 1 1 d . . . . .
H4A H 0.3293 0.2461 0.3075 0.042 Uiso 1 1 calc R . . . .
H4B H 0.2695 0.2868 0.3145 0.042 Uiso 1 1 calc R . . . .
C14 C 0.1662(3) 0.5622(5) 1.2064(3) 0.0223(12) Uani 1 1 d . . . . .
H14A H 0.1931 0.5038 1.2249 0.027 Uiso 1 1 calc R . . . .
H14B H 0.1316 0.5630 1.2311 0.027 Uiso 1 1 calc R . . . .
N1 N 0.2502(3) 0.3425(5) 0.4637(4) 0.0377(14) Uani 1 1 d . . . . .
H1A H 0.2493 0.3880 0.4992 0.045 Uiso 1 1 calc R . . . .
H1B H 0.2229 0.3627 0.4224 0.045 Uiso 1 1 calc R . . . .
N6 N 0.3850(4) 0.4470(5) 0.5400(3) 0.0454(16) Uani 1 1 d . . . . .
H6A H 0.3533 0.4595 0.5614 0.054 Uiso 1 1 calc R . . . .
H6B H 0.4169 0.4202 0.5739 0.054 Uiso 1 1 calc R . . . .
C3 C 0.4007(3) 0.1401(5) 0.5364(4) 0.0330(15) Uani 1 1 d . . . . .
H3C H 0.3969 0.0679 0.5472 0.040 Uiso 1 1 calc R . . . .
H3D H 0.4131 0.1771 0.5829 0.040 Uiso 1 1 calc R . . . .
C15 C 0.1835(3) 0.5018(5) 1.0873(3) 0.0215(12) Uani 1 1 d . . . . .
H15A H 0.1930 0.4325 1.1058 0.026 Uiso 1 1 calc R . . . .
H15B H 0.2229 0.5400 1.0956 0.026 Uiso 1 1 calc R . . . .
C16 C 0.1519(3) 0.4993(4) 1.0053(4) 0.0246(13) Uani 1 1 d . . . . .
H16A H 0.1806 0.4695 0.9783 0.029 Uiso 1 1 calc R . . . .
H16B H 0.1142 0.4567 0.9971 0.029 Uiso 1 1 calc R . . . .
C5 C 0.3184(3) 0.3892(5) 0.2744(4) 0.0276(13) Uani 1 1 d . . . . .
H5A H 0.2837 0.3910 0.2306 0.033 Uiso 1 1 calc R . . . .
H5B H 0.3576 0.3822 0.2586 0.033 Uiso 1 1 calc R . . . .
C6 C 0.3194(3) 0.4875(5) 0.3179(4) 0.0299(14) Uani 1 1 d . . . . .
H6C H 0.3285 0.5450 0.2889 0.036 Uiso 1 1 calc R . . . .
H6D H 0.2783 0.4987 0.3283 0.036 Uiso 1 1 calc R . . . .
C2 C 0.2893(3) 0.1865(6) 0.5337(4) 0.0334(16) Uani 1 1 d . . . . .
H2A H 0.3046 0.2250 0.5792 0.040 Uiso 1 1 calc R . . . .
H2B H 0.2778 0.1182 0.5467 0.040 Uiso 1 1 calc R . . . .
C18 C 0.3270(3) 0.6432(7) 0.9676(4) 0.043(2) Uani 1 1 d . . . . .
H18A H 0.3276 0.5706 0.9561 0.052 Uiso 1 1 calc R . . . .
H18B H 0.3700 0.6689 0.9768 0.052 Uiso 1 1 calc R . . . .
C4 C 0.4501(3) 0.1551(5) 0.4914(4) 0.0334(15) Uani 1 1 d . . . . .
H4C H 0.4912 0.1339 0.5206 0.040 Uiso 1 1 calc R . . . .
H4D H 0.4395 0.1123 0.4475 0.040 Uiso 1 1 calc R . . . .
C1 C 0.2324(3) 0.2394(5) 0.4860(4) 0.0351(16) Uani 1 1 d . . . . .
H1C H 0.2156 0.1983 0.4422 0.042 Uiso 1 1 calc R . . . .
H1D H 0.1997 0.2462 0.5132 0.042 Uiso 1 1 calc R . . . .
C7 C 0.3647(4) 0.5655(5) 0.4390(4) 0.0380(17) Uani 1 1 d . . . . .
H7C H 0.3778 0.6291 0.4198 0.046 Uiso 1 1 calc R . . . .
H7D H 0.3214 0.5739 0.4434 0.046 Uiso 1 1 calc R . . . .
C17 C 0.2863(3) 0.6989(6) 0.9044(5) 0.0412(18) Uani 1 1 d . . . . .
H17A H 0.2867 0.7713 0.9166 0.049 Uiso 1 1 calc R . . . .
H17B H 0.3045 0.6918 0.8617 0.049 Uiso 1 1 calc R . . . .
C8 C 0.4056(4) 0.5441(6) 0.5114(4) 0.0401(17) Uani 1 1 d . . . . .
H8A H 0.4032 0.5999 0.5452 0.048 Uiso 1 1 calc R . . . .
H8B H 0.4492 0.5380 0.5075 0.048 Uiso 1 1 calc R . . . .

loop_
_atom_site_aniso_label
_atom_site_aniso_U_11
_atom_site_aniso_U_22
_atom_site_aniso_U_33
_atom_site_aniso_U_23
_atom_site_aniso_U_13
_atom_site_aniso_U_12
Sn6 0.01203(16) 0.01005(17) 0.01396(18) -0.00025(12) 0.00614(13) 0.00053(11)
Sn5 0.01093(15) 0.00943(16) 0.01377(17) 0.00075(12) 0.00564(13) -0.00010(11)
Sn4 0.01005(15) 0.01150(17) 0.01518(18) 0.00026(12) 0.00530(12) -0.00076(11)
Sn2 0.01125(15) 0.01192(17) 0.01970(19) -0.00052(13) 0.00541(13) -0.00104(11)
Sn1 0.01215(16) 0.01285(17) 0.01955(19) 0.00076(13) 0.00604(14) 0.00130(12)
Sn3 0.01033(15) 0.01375(18) 0.01752(19) 0.00074(13) 0.00576(13) -0.00090(11)
Mn2 0.0143(4) 0.0138(4) 0.0167(4) 0.0005(3) 0.0044(3) 0.0014(3)
Mn1 0.0351(5) 0.0216(5) 0.0223(5) -0.0001(4) 0.0135(4) 0.0010(4)
S11 0.0121(5) 0.0134(6) 0.0143(6) 0.0004(5) 0.0052(5) 0.0001(4)
S12 0.0112(5) 0.0106(6) 0.0177(6) -0.0004(5) 0.0042(5) 0.0013(4)
S14 0.0149(5) 0.0117(6) 0.0135(6) -0.0005(4) 0.0062(5) 0.0013(4)
S4 0.0144(6) 0.0139(6) 0.0169(6) 0.0002(5) 0.0060(5) 0.0003(4)
S10 0.0145(5) 0.0144(6) 0.0171(6) 0.0039(5) 0.0078(5) 0.0014(4)
S13 0.0169(6) 0.0122(6) 0.0145(6) 0.0026(5) 0.0035(5) -0.0020(4)
S7 0.0140(6) 0.0213(7) 0.0143(6) 0.0007(5) 0.0060(5) -0.0030(5)
S9 0.0156(6) 0.0138(6) 0.0198(7) -0.0024(5) 0.0102(5) -0.0017(4)
S8 0.0122(5) 0.0228(7) 0.0155(6) 0.0003(5) 0.0059(5) -0.0026(5)
S5 0.0179(6) 0.0163(7) 0.0198(7) -0.0020(5) 0.0032(5) 0.0030(5)
S6 0.0146(6) 0.0163(6) 0.0228(7) -0.0036(5) 0.0060(5) -0.0001(5)
S1 0.0197(6) 0.0167(7) 0.0193(7) -0.0021(5) 0.0083(5) -0.0041(5)
S3 0.0143(6) 0.0169(7) 0.0286(8) 0.0055(5) 0.0023(5) -0.0028(5)
S2 0.0219(6) 0.0146(7) 0.0314(8) 0.0022(5) 0.0170(6) 0.0013(5)
N8 0.018(2) 0.016(2) 0.016(2) -0.0010(18) 0.0046(18) 0.0003(17)
N10 0.027(2) 0.014(2) 0.022(3) 0.0018(19) 0.005(2) 0.0033(18)
O1 0.033(2) 0.032(3) 0.045(3) -0.009(2) 0.013(2) 0.006(2)
N7 0.020(2) 0.020(2) 0.018(2) 0.0049(19) 0.0060(19) -0.0007(18)
N2 0.030(3) 0.027(3) 0.024(3) 0.002(2) 0.005(2) -0.004(2)
N11 0.016(2) 0.018(2) 0.027(3) 0.000(2) 0.008(2) 0.0006(18)
N9 0.017(2) 0.024(3) 0.019(3) -0.0017(19) 0.0018(19) -0.0024(18)
N12 0.020(2) 0.023(3) 0.020(3) -0.003(2) 0.0037(19) 0.0015(19)
N5 0.031(3) 0.024(3) 0.024(3) -0.001(2) 0.012(2) -0.002(2)
O2 0.029(3) 0.080(4) 0.036(3) -0.024(3) 0.003(2) -0.002(3)
C12 0.018(2) 0.023(3) 0.016(3) -0.001(2) 0.006(2) 0.002(2)
C11 0.018(3) 0.016(3) 0.018(3) 0.003(2) 0.003(2) 0.002(2)
C9 0.021(3) 0.029(3) 0.025(3) -0.003(3) 0.013(2) -0.005(2)
N3 0.036(3) 0.039(3) 0.035(3) -0.006(3) 0.014(3) -0.003(3)
C10 0.026(3) 0.015(3) 0.017(3) 0.003(2) 0.009(2) -0.004(2)
C13 0.026(3) 0.017(3) 0.024(3) -0.001(2) 0.002(2) 0.006(2)
N4 0.047(4) 0.039(3) 0.022(3) -0.005(2) 0.012(3) -0.010(3)
C14 0.022(3) 0.020(3) 0.024(3) 0.006(2) 0.003(2) 0.003(2)
N1 0.046(4) 0.039(3) 0.032(3) -0.003(3) 0.018(3) 0.005(3)
N6 0.074(5) 0.037(4) 0.024(3) -0.002(3) 0.010(3) -0.002(3)
C3 0.036(4) 0.026(3) 0.032(4) -0.003(3) -0.001(3) -0.007(3)
C15 0.029(3) 0.020(3) 0.019(3) 0.001(2) 0.012(2) 0.003(2)
C16 0.033(3) 0.018(3) 0.023(3) -0.008(2) 0.005(3) 0.002(2)
C5 0.024(3) 0.039(4) 0.021(3) -0.003(3) 0.007(2) 0.002(3)
C6 0.031(3) 0.027(3) 0.033(4) 0.009(3) 0.009(3) 0.011(3)
C2 0.031(3) 0.043(4) 0.027(4) 0.000(3) 0.011(3) -0.015(3)
C18 0.028(3) 0.055(5) 0.049(5) -0.030(4) 0.015(3) -0.005(3)
C4 0.034(3) 0.035(4) 0.030(4) -0.005(3) 0.006(3) 0.006(3)
C1 0.030(3) 0.037(4) 0.039(4) -0.011(3) 0.011(3) -0.007(3)
C7 0.060(5) 0.026(4) 0.041(4) -0.007(3) 0.036(4) -0.008(3)
C17 0.033(4) 0.033(4) 0.057(5) -0.014(3) 0.011(4) -0.005(3)
C8 0.048(4) 0.039(4) 0.037(4) -0.013(3) 0.017(3) -0.008(3)

loop_
_atom_type_symbol
_atom_type_description
_atom_type_scat_dispersion_real
_atom_type_scat_dispersion_imag
_atom_type_scat_source
C C 0.0147 0.0070 'International Tables Vol C Tables 4.2.6.8 and 6.1.1.4'
H H 0.0000 0.0000 'International Tables Vol C Tables 4.2.6.8 and 6.1.1.4'
Mn Mn -0.0128 2.2603 'International Tables Vol C Tables 4.2.6.8 and 6.1.1.4'
N N 0.0253 0.0135 'International Tables Vol C Tables 4.2.6.8 and 6.1.1.4'
O O 0.0412 0.0250 'International Tables Vol C Tables 4.2.6.8 and 6.1.1.4'
S S 0.2922 0.4242 'International Tables Vol C Tables 4.2.6.8 and 6.1.1.4'
Sn Sn 0.1615 4.3561 'International Tables Vol C Tables 4.2.6.8 and 6.1.1.4'

loop_
_geom_angle_atom_site_label_1
_geom_angle_atom_site_label_2
_geom_angle_atom_site_label_3
_geom_angle
_geom_angle_site_symmetry_1
_geom_angle_site_symmetry_3
_geom_angle_publ_flag
S12 Sn6 S11 85.13(4) . . ?
S12 Sn6 S13 96.58(4) . 2_556 ?
S14 Sn6 S11 94.13(4) . . ?
S14 Sn6 S12 122.17(5) . . ?
S14 Sn6 S10 121.99(5) . . ?
S14 Sn6 S13 88.16(4) . 2_556 ?
S10 Sn6 S11 86.49(4) . . ?
S10 Sn6 S12 115.69(5) . . ?
S10 Sn6 S13 89.36(4) . 2_556 ?
S13 Sn6 S11 175.85(4) 2_556 . ?
S11 Sn5 S14 174.95(4) . 2_546 ?
S12 Sn5 S11 85.87(4) . . ?
S12 Sn5 S14 89.31(4) . 2_546 ?
S13 Sn5 S11 95.63(4) . . ?
S13 Sn5 S12 120.11(5) . . ?
S13 Sn5 S14 88.06(4) . 2_546 ?
S13 Sn5 S9 119.75(5) . . ?
S9 Sn5 S11 88.06(4) . . ?
S9 Sn5 S12 120.14(5) . . ?
S9 Sn5 S14 93.10(4) . 2_546 ?
S10 Sn4 S11 87.44(4) . . ?
S10 Sn4 S7 94.57(5) . . ?
S10 Sn4 S9 115.45(5) . . ?
S10 Sn4 S8 120.48(5) . . ?
S7 Sn4 S11 176.48(4) . . ?
S9 Sn4 S11 87.73(4) . . ?
S9 Sn4 S7 93.98(5) . . ?
S9 Sn4 S8 123.53(5) . . ?
S8 Sn4 S11 87.59(4) . . ?
S8 Sn4 S7 88.91(4) . . ?
S5 Sn2 S4 174.46(5) 2_656 . ?
S1 Sn2 S4 96.85(5) . . ?
S1 Sn2 S5 88.57(5) . 2_656 ?
S1 Sn2 S3 123.67(5) . . ?
S1 Sn2 S2 124.24(5) . . ?
S3 Sn2 S4 87.07(4) . . ?
S3 Sn2 S5 90.87(5) . 2_656 ?
S3 Sn2 S2 112.08(5) . . ?
S2 Sn2 S4 86.45(4) . . ?
S2 Sn2 S5 89.57(5) . 2_656 ?
S5 Sn1 S4 100.68(5) . . ?
S5 Sn1 S6 115.16(5) . . ?
S5 Sn1 S1 88.69(5) . 2_646 ?
S5 Sn1 S2 127.55(5) . . ?
S6 Sn1 S4 86.30(4) . . ?
S6 Sn1 S1 88.50(5) . 2_646 ?
S1 Sn1 S4 170.54(4) 2_646 . ?
S2 Sn1 S4 86.58(5) . . ?
S2 Sn1 S6 117.13(5) . . ?
S2 Sn1 S1 88.77(5) . 2_646 ?
S7 Sn3 S4 175.13(4) . . ?
S8 Sn3 S4 95.34(4) . . ?
S8 Sn3 S7 89.33(4) . . ?
S6 Sn3 S4 86.25(4) . . ?
S6 Sn3 S7 93.21(5) . . ?
S6 Sn3 S8 112.93(5) . . ?
S6 Sn3 S3 122.95(5) . . ?
S3 Sn3 S4 86.49(4) . . ?
S3 Sn3 S7 89.76(5) . . ?
S3 Sn3 S8 124.08(5) . . ?
N8 Mn2 N10 127.55(17) . . ?
N8 Mn2 N7 75.17(17) . . ?
N8 Mn2 N11 153.00(17) . . ?
N8 Mn2 N9 76.86(17) . . ?
N8 Mn2 N12 89.87(17) . . ?
N10 Mn2 N11 75.44(17) . . ?
N10 Mn2 N9 86.31(18) . . ?
N7 Mn2 N10 94.92(18) . . ?
N7 Mn2 N11 90.26(17) . . ?
N7 Mn2 N9 145.45(18) . . ?
N9 Mn2 N11 123.14(17) . . ?
N12 Mn2 N10 138.33(18) . . ?
N12 Mn2 N7 114.21(18) . . ?
N12 Mn2 N11 75.31(18) . . ?
N12 Mn2 N9 85.45(18) . . ?
N2 Mn1 N5 175.7(2) . . ?
N2 Mn1 N3 76.6(2) . . ?
N2 Mn1 N4 100.9(2) . . ?
N2 Mn1 N1 76.9(2) . . ?
N2 Mn1 N6 108.0(2) . . ?
N5 Mn1 N3 101.3(2) . . ?
N5 Mn1 N4 76.0(2) . . ?
N5 Mn1 N1 105.8(2) . . ?
N5 Mn1 N6 75.6(2) . . ?
N3 Mn1 N1 151.3(2) . . ?
N3 Mn1 N6 89.6(2) . . ?
N4 Mn1 N3 105.8(2) . . ?
N4 Mn1 N1 90.0(2) . . ?
N4 Mn1 N6 149.8(2) . . ?
N6 Mn1 N1 88.1(3) . . ?
Sn5 S11 Sn6 87.61(4) . . ?
Sn5 S11 Sn4 86.07(4) . . ?
Sn4 S11 Sn6 86.97(4) . . ?
Sn6 S12 Sn5 95.41(4) . . ?
Sn6 S14 Sn5 87.99(4) . 2_556 ?
Sn2 S4 Sn1 88.01(4) . . ?
Sn2 S4 Sn3 86.44(4) . . ?
Sn1 S4 Sn3 85.66(4) . . ?
Sn4 S10 Sn6 96.24(5) . . ?
Sn5 S13 Sn6 89.23(4) . 2_546 ?
Sn4 S7 Sn3 89.99(4) . . ?
Sn5 S9 Sn4 93.54(5) . . ?
Sn3 S8 Sn4 91.77(5) . . ?
Sn1 S5 Sn2 88.08(5) . 2_646 ?
Sn3 S6 Sn1 94.26(5) . . ?
Sn2 S1 Sn1 88.04(5) . 2_656 ?
Sn2 S3 Sn3 95.46(5) . . ?
Sn1 S2 Sn2 96.60(5) . . ?
Mn2 N8 H8 107.0 . . ?
C11 N8 Mn2 112.5(3) . . ?
C11 N8 H8 107.0 . . ?
C11 N8 C10 114.6(4) . . ?
C10 N8 Mn2 108.4(3) . . ?
C10 N8 H8 107.0 . . ?
Mn2 N10 H10A 109.8 . . ?
Mn2 N10 H10B 109.8 . . ?
H10A N10 H10B 108.3 . . ?
C13 N10 Mn2 109.2(4) . . ?
C13 N10 H10A 109.8 . . ?
C13 N10 H10B 109.8 . . ?
C17 O1 H1 109.5 . . ?
Mn2 N7 H7A 109.7 . . ?
Mn2 N7 H7B 109.7 . . ?
H7A N7 H7B 108.2 . . ?
C12 N7 Mn2 110.0(3) . . ?
C12 N7 H7A 109.7 . . ?
C12 N7 H7B 109.7 . . ?
Mn1 N2 H2 107.3 . . ?
C3 N2 Mn1 110.7(4) . . ?
C3 N2 H2 107.3 . . ?
C3 N2 C2 114.2(5) . . ?
C2 N2 Mn1 109.6(4) . . ?
C2 N2 H2 107.3 . . ?
Mn2 N11 H11 108.6 . . ?
C14 N11 Mn2 111.1(3) . . ?
C14 N11 H11 108.6 . . ?
C15 N11 Mn2 105.5(4) . . ?
C15 N11 H11 108.6 . . ?
C15 N11 C14 114.4(5) . . ?
Mn2 N9 H9A 109.9 . . ?
Mn2 N9 H9B 109.9 . . ?
H9A N9 H9B 108.3 . . ?
C9 N9 Mn2 109.0(3) . . ?
C9 N9 H9A 109.9 . . ?
C9 N9 H9B 109.9 . . ?
Mn2 N12 H12A 109.3 . . ?
Mn2 N12 H12B 109.3 . . ?
H12A N12 H12B 107.9 . . ?
C16 N12 Mn2 111.7(4) . . ?
C16 N12 H12A 109.3 . . ?
C16 N12 H12B 109.3 . . ?
Mn1 N5 H5 109.4 . . ?
C6 N5 Mn1 107.6(4) . . ?
C6 N5 H5 109.4 . . ?
C6 N5 C7 113.4(6) . . ?
C7 N5 Mn1 107.7(4) . . ?
C7 N5 H5 109.4 . . ?
C18 O2 H2C 109.5 . . ?
N7 C12 H12C 110.1 . . ?
N7 C12 H12D 110.1 . . ?
N7 C12 C11 108.2(4) . . ?
H12C C12 H12D 108.4 . . ?
C11 C12 H12C 110.1 . . ?
C11 C12 H12D 110.1 . . ?
N8 C11 C12 107.7(4) . . ?
N8 C11 H11A 110.2 . . ?
N8 C11 H11B 110.2 . . ?
C12 C11 H11A 110.2 . . ?
C12 C11 H11B 110.2 . . ?
H11A C11 H11B 108.5 . . ?
N9 C9 H9C 109.9 . . ?
N9 C9 H9D 109.9 . . ?
N9 C9 C10 108.7(5) . . ?
H9C C9 H9D 108.3 . . ?
C10 C9 H9C 109.9 . . ?
C10 C9 H9D 109.9 . . ?
Mn1 N3 H3A 109.8 . . ?
Mn1 N3 H3B 109.8 . . ?
H3A N3 H3B 108.2 . . ?
C4 N3 Mn1 109.4(4) . . ?
C4 N3 H3A 109.8 . . ?
C4 N3 H3B 109.8 . . ?
N8 C10 C9 109.1(5) . . ?
N8 C10 H10C 109.9 . . ?
N8 C10 H10D 109.9 . . ?
C9 C10 H10C 109.9 . . ?
C9 C10 H10D 109.9 . . ?
H10C C10 H10D 108.3 . . ?
N10 C13 H13A 109.9 . . ?
N10 C13 H13B 109.9 . . ?
N10 C13 C14 108.8(5) . . ?
H13A C13 H13B 108.3 . . ?
C14 C13 H13A 109.9 . . ?
C14 C13 H13B 109.9 . . ?
Mn1 N4 H4A 109.2 . . ?
Mn1 N4 H4B 109.2 . . ?
H4A N4 H4B 107.9 . . ?
C5 N4 Mn1 112.1(4) . . ?
C5 N4 H4A 109.2 . . ?
C5 N4 H4B 109.2 . . ?
N11 C14 C13 111.1(5) . . ?
N11 C14 H14A 109.4 . . ?
N11 C14 H14B 109.4 . . ?
C13 C14 H14A 109.4 . . ?
C13 C14 H14B 109.4 . . ?
H14A C14 H14B 108.0 . . ?
Mn1 N1 H1A 110.1 . . ?
Mn1 N1 H1B 110.1 . . ?
H1A N1 H1B 108.4 . . ?
C1 N1 Mn1 108.1(4) . . ?
C1 N1 H1A 110.1 . . ?
C1 N1 H1B 110.1 . . ?
Mn1 N6 H6A 109.7 . . ?
Mn1 N6 H6B 109.7 . . ?
H6A N6 H6B 108.2 . . ?
C8 N6 Mn1 109.8(4) . . ?
C8 N6 H6A 109.7 . . ?
C8 N6 H6B 109.7 . . ?
N2 C3 H3C 110.1 . . ?
N2 C3 H3D 110.1 . . ?
N2 C3 C4 108.0(6) . . ?
H3C C3 H3D 108.4 . . ?
C4 C3 H3C 110.1 . . ?
C4 C3 H3D 110.1 . . ?
N11 C15 H15A 110.0 . . ?
N11 C15 H15B 110.0 . . ?
N11 C15 C16 108.4(5) . . ?
H15A C15 H15B 108.4 . . ?
C16 C15 H15A 110.0 . . ?
C16 C15 H15B 110.0 . . ?
N12 C16 C15 110.2(5) . . ?
N12 C16 H16A 109.6 . . ?
N12 C16 H16B 109.6 . . ?
C15 C16 H16A 109.6 . . ?
C15 C16 H16B 109.6 . . ?
H16A C16 H16B 108.1 . . ?
N4 C5 H5A 109.8 . . ?
N4 C5 H5B 109.8 . . ?
N4 C5 C6 109.5(5) . . ?
H5A C5 H5B 108.2 . . ?
C6 C5 H5A 109.8 . . ?
C6 C5 H5B 109.8 . . ?
N5 C6 C5 109.9(5) . . ?
N5 C6 H6C 109.7 . . ?
N5 C6 H6D 109.7 . . ?
C5 C6 H6C 109.7 . . ?
C5 C6 H6D 109.7 . . ?
H6C C6 H6D 108.2 . . ?
N2 C2 H2A 109.9 . . ?
N2 C2 H2B 109.9 . . ?
N2 C2 C1 109.0(6) . . ?
H2A C2 H2B 108.3 . . ?
C1 C2 H2A 109.9 . . ?
C1 C2 H2B 109.9 . . ?
O2 C18 H18A 109.8 . . ?
O2 C18 H18B 109.8 . . ?
O2 C18 C17 109.4(6) . . ?
H18A C18 H18B 108.2 . . ?
C17 C18 H18A 109.8 . . ?
C17 C18 H18B 109.8 . . ?
N3 C4 C3 111.0(6) . . ?
N3 C4 H4C 109.4 . . ?
N3 C4 H4D 109.4 . . ?
C3 C4 H4C 109.4 . . ?
C3 C4 H4D 109.4 . . ?
H4C C4 H4D 108.0 . . ?
N1 C1 C2 110.3(6) . . ?
N1 C1 H1C 109.6 . . ?
N1 C1 H1D 109.6 . . ?
C2 C1 H1C 109.6 . . ?
C2 C1 H1D 109.6 . . ?
H1C C1 H1D 108.1 . . ?
N5 C7 H7C 109.6 . . ?
N5 C7 H7D 109.6 . . ?
H7C C7 H7D 108.1 . . ?
C8 C7 N5 110.3(6) . . ?
C8 C7 H7C 109.6 . . ?
C8 C7 H7D 109.6 . . ?
O1 C17 C18 114.4(7) . . ?
O1 C17 H17A 108.7 . . ?
O1 C17 H17B 108.7 . . ?
C18 C17 H17A 108.7 . . ?
C18 C17 H17B 108.7 . . ?
H17A C17 H17B 107.6 . . ?
N6 C8 H8A 109.9 . . ?
N6 C8 H8B 109.9 . . ?
C7 C8 N6 109.0(6) . . ?
C7 C8 H8A 109.9 . . ?
C7 C8 H8B 109.9 . . ?
H8A C8 H8B 108.3 . . ?

loop_
_geom_bond_atom_site_label_1
_geom_bond_atom_site_label_2
_geom_bond_distance
_geom_bond_site_symmetry_2
_geom_bond_publ_flag
Sn6 S11 2.6349(12) . ?
Sn6 S12 2.4377(13) . ?
Sn6 S14 2.4060(13) . ?
Sn6 S10 2.4190(13) . ?
Sn6 S13 2.5648(13) 2_556 ?
Sn5 S11 2.5889(13) . ?
Sn5 S12 2.4511(12) . ?
Sn5 S14 2.5933(13) 2_546 ?
Sn5 S13 2.3798(13) . ?
Sn5 S9 2.4242(13) . ?
Sn4 S11 2.5959(13) . ?
Sn4 S10 2.4155(13) . ?
Sn4 S7 2.4833(13) . ?
Sn4 S9 2.4320(13) . ?
Sn4 S8 2.4614(13) . ?
Sn2 S4 2.6123(14) . ?
Sn2 S5 2.5961(14) 2_656 ?
Sn2 S1 2.3870(14) . ?
Sn2 S3 2.4118(13) . ?
Sn2 S2 2.4365(14) . ?
Sn1 S4 2.6150(13) . ?
Sn1 S5 2.3835(14) . ?
Sn1 S6 2.4300(13) . ?
Sn1 S1 2.5944(14) 2_646 ?
Sn1 S2 2.4276(14) . ?
Sn3 S4 2.6206(13) . ?
Sn3 S7 2.4897(13) . ?
Sn3 S8 2.4364(14) . ?
Sn3 S6 2.4264(13) . ?
Sn3 S3 2.4309(14) . ?
Mn2 N8 2.264(5) . ?
Mn2 N10 2.290(5) . ?
Mn2 N7 2.289(5) . ?
Mn2 N11 2.308(5) . ?
Mn2 N9 2.298(5) . ?
Mn2 N12 2.288(5) . ?
Mn1 N2 2.224(5) . ?
Mn1 N5 2.269(5) . ?
Mn1 N3 2.310(6) . ?
Mn1 N4 2.276(6) . ?
Mn1 N1 2.343(6) . ?
Mn1 N6 2.312(6) . ?
S14 Sn5 2.5933(13) 2_556 ?
S13 Sn6 2.5648(13) 2_546 ?
S5 Sn2 2.5961(14) 2_646 ?
S1 Sn1 2.5945(14) 2_656 ?
N8 H8 0.9800 . ?
N8 C11 1.469(7) . ?
N8 C10 1.475(7) . ?
N10 H10A 0.8900 . ?
N10 H10B 0.8900 . ?
N10 C13 1.468(7) . ?
O1 H1 0.8200 . ?
O1 C17 1.408(8) . ?
N7 H7A 0.8900 . ?
N7 H7B 0.8900 . ?
N7 C12 1.482(7) . ?
N2 H2 0.9800 . ?
N2 C3 1.476(8) . ?
N2 C2 1.483(9) . ?
N11 H11 0.9800 . ?
N11 C14 1.473(8) . ?
N11 C15 1.453(7) . ?
N9 H9A 0.8900 . ?
N9 H9B 0.8900 . ?
N9 C9 1.475(8) . ?
N12 H12A 0.8900 . ?
N12 H12B 0.8900 . ?
N12 C16 1.472(8) . ?
N5 H5 0.9800 . ?
N5 C6 1.461(8) . ?
N5 C7 1.473(8) . ?
O2 H2C 0.8200 . ?
O2 C18 1.437(9) . ?
C12 H12C 0.9700 . ?
C12 H12D 0.9700 . ?
C12 C11 1.520(8) . ?
C11 H11A 0.9700 . ?
C11 H11B 0.9700 . ?
C9 H9C 0.9700 . ?
C9 H9D 0.9700 . ?
C9 C10 1.513(8) . ?
N3 H3A 0.8900 . ?
N3 H3B 0.8900 . ?
N3 C4 1.458(9) . ?
C10 H10C 0.9700 . ?
C10 H10D 0.9700 . ?
C13 H13A 0.9700 . ?
C13 H13B 0.9700 . ?
C13 C14 1.506(8) . ?
N4 H4A 0.8900 . ?
N4 H4B 0.8900 . ?
N4 C5 1.477(9) . ?
C14 H14A 0.9700 . ?
C14 H14B 0.9700 . ?
N1 H1A 0.8900 . ?
N1 H1B 0.8900 . ?
N1 C1 1.484(9) . ?
N6 H6A 0.8900 . ?
N6 H6B 0.8900 . ?
N6 C8 1.482(10) . ?
C3 H3C 0.9700 . ?
C3 H3D 0.9700 . ?
C3 C4 1.520(10) . ?
C15 H15A 0.9700 . ?
C15 H15B 0.9700 . ?
C15 C16 1.516(8) . ?
C16 H16A 0.9700 . ?
C16 H16B 0.9700 . ?
C5 H5A 0.9700 . ?
C5 H5B 0.9700 . ?
C5 C6 1.511(9) . ?
C6 H6C 0.9700 . ?
C6 H6D 0.9700 . ?
C2 H2A 0.9700 . ?
C2 H2B 0.9700 . ?
C2 C1 1.507(10) . ?
C18 H18A 0.9700 . ?
C18 H18B 0.9700 . ?
C18 C17 1.482(12) . ?
C4 H4C 0.9700 . ?
C4 H4D 0.9700 . ?
C1 H1C 0.9700 . ?
C1 H1D 0.9700 . ?
C7 H7C 0.9700 . ?
C7 H7D 0.9700 . ?
C7 C8 1.453(11) . ?
C17 H17A 0.9700 . ?
C17 H17B 0.9700 . ?
C8 H8A 0.9700 . ?
C8 H8B 0.9700 . ?

loop_
_geom_torsion_atom_site_label_1
_geom_torsion_atom_site_label_2
_geom_torsion_atom_site_label_3
_geom_torsion_atom_site_label_4
_geom_torsion
_geom_torsion_site_symmetry_1
_geom_torsion_site_symmetry_2
_geom_torsion_site_symmetry_3
_geom_torsion_site_symmetry_4
_geom_torsion_publ_flag
Mn2 N8 C11 C12 -41.3(5) . . . . ?
Mn2 N8 C10 C9 46.7(5) . . . . ?
Mn2 N10 C13 C14 -48.4(6) . . . . ?
Mn2 N7 C12 C11 -45.0(5) . . . . ?
Mn2 N11 C14 C13 -32.7(5) . . . . ?
Mn2 N11 C15 C16 -55.6(5) . . . . ?
Mn2 N9 C9 C10 41.1(5) . . . . ?
Mn2 N12 C16 C15 -27.1(6) . . . . ?
Mn1 N2 C3 C4 -45.9(6) . . . . ?
Mn1 N2 C2 C1 48.3(6) . . . . ?
Mn1 N5 C6 C5 -50.9(6) . . . . ?
Mn1 N5 C7 C8 50.1(7) . . . . ?
Mn1 N3 C4 C3 -36.2(6) . . . . ?
Mn1 N4 C5 C6 -29.3(6) . . . . ?
Mn1 N1 C1 C2 36.3(7) . . . . ?
Mn1 N6 C8 C7 37.0(7) . . . . ?
N10 C13 C14 N11 54.8(7) . . . . ?
N7 C12 C11 N8 57.1(6) . . . . ?
N2 C3 C4 N3 55.3(7) . . . . ?
N2 C2 C1 N1 -57.5(7) . . . . ?
N11 C15 C16 N12 56.7(7) . . . . ?
N9 C9 C10 N8 -60.0(6) . . . . ?
N5 C7 C8 N6 -59.3(8) . . . . ?
O2 C18 C17 O1 -61.5(8) . . . . ?
C11 N8 C10 C9 173.3(5) . . . . ?
C10 N8 C11 C12 -165.8(4) . . . . ?
N4 C5 C6 N5 54.2(7) . . . . ?
C14 N11 C15 C16 -177.9(5) . . . . ?
C3 N2 C2 C1 173.2(5) . . . . ?
C15 N11 C14 C13 86.6(6) . . . . ?
C6 N5 C7 C8 169.1(6) . . . . ?
C2 N2 C3 C4 -170.2(5) . . . . ?
C7 N5 C6 C5 -169.8(5) . . . . ?

loop_
_smtbx_masks_void_nr
_smtbx_masks_void_average_x
_smtbx_masks_void_average_y
_smtbx_masks_void_average_z
_smtbx_masks_void_volume
_smtbx_masks_void_count_electrons
_smtbx_masks_void_content
1 0.350 0.010 0.646 9.5 0.8 ?
2 0.350 0.490 0.146 9.5 0.8 ?
3 0.650 -0.010 0.354 9.5 0.6 ?
4 0.650 0.510 0.854 9.5 0.6 ?
